data_7241137
loop_
_publ_author_name
'Mekhail, Magy A.'
'Pota, Kristof'
'Schwartz, Timothy M.'
'Green, Kayla N.'

_publ_section_title
;
 Functionalized pyridine in pyclen-based iron(iii) complexes: evaluation
 of fundamental properties
;
_journal_issue 52
_journal_name_full 'RSC Advances'
_journal_page_first 31165
_journal_page_last 31170
_journal_paper_doi 10.1039/D0RA05756H
_journal_volume 10
_journal_year 2020
_chemical_formula_moiety 'C12 H17 Cl2 F3 Fe N4, C F3 O3 S'
_chemical_formula_sum 'C13 H17 Cl2 F6 Fe N4 O3 S'
_chemical_formula_weight 550.112
_space_group_crystal_system monoclinic
_space_group_IT_number 11
_space_group_name_Hall '-P 2yb'
_space_group_name_H-M_alt 'P 1 21/m 1'
_symmetry_Int_Tables_number 11
_atom_sites_solution_primary dual
_audit_creation_date 2020-02-13
_audit_creation_method
;
Olex2 1.3
(compiled 2019.09.11 svn.r3662 for OlexSys, GUI svn.r5938)
;
_audit_update_record
;
2020-07-27 deposited with the CCDC.	2020-08-26 downloaded from the CCDC.
;
_cell_angle_alpha 90
_cell_angle_beta 97.751(2)
_cell_angle_gamma 90
_cell_formula_units_Z 2
_cell_length_a 6.9632(3)
_cell_length_b 10.2625(5)
_cell_length_c 14.6539(7)
_cell_measurement_reflns_used 9640
_cell_measurement_temperature 100.01
_cell_measurement_theta_max 29.616
_cell_measurement_theta_min 2.806
_cell_volume 1037.60(8)
_computing_cell_refinement 'SAINT V8.38A (?, 2016)'
_computing_data_reduction 'SAINT V8.38A (?, 2016)'
_computing_molecular_graphics 'Olex2 1.3 (Dolomanov et al., 2009)'
_computing_publication_material 'Olex2 1.3 (Dolomanov et al., 2009)'
_computing_structure_refinement 'olex2.refine 1.3 (Bourhis et al., 2015)'
_computing_structure_solution 'SHELXT 2014/5 (Sheldrick, 2014)'
_diffrn_ambient_temperature 100.01
_diffrn_detector_area_resol_mean 8
_diffrn_measured_fraction_theta_full 0.9985
_diffrn_measured_fraction_theta_max 0.9955
_diffrn_measurement_device_type 'Bruker APEX-II CCD'
_diffrn_measurement_method '\f and \w scans'
_diffrn_radiation_monochromator graphite
_diffrn_radiation_type MoK\a
_diffrn_radiation_wavelength 0.71073
_diffrn_reflns_av_R_equivalents 0.0524
_diffrn_reflns_av_unetI/netI 0.0147
_diffrn_reflns_Laue_measured_fraction_full 0.9985
_diffrn_reflns_Laue_measured_fraction_max 0.9955
_diffrn_reflns_limit_h_max 9
_diffrn_reflns_limit_h_min -9
_diffrn_reflns_limit_k_max 14
_diffrn_reflns_limit_k_min -14
_diffrn_reflns_limit_l_max 20
_diffrn_reflns_limit_l_min -20
_diffrn_reflns_number 84300
_diffrn_reflns_point_group_measured_fraction_full 0.9985
_diffrn_reflns_point_group_measured_fraction_max 0.9955
_diffrn_reflns_theta_full 25.2417
_diffrn_reflns_theta_max 29.66
_diffrn_reflns_theta_min 2.81
_diffrn_source 'sealed tube'
_diffrn_source_current 30.0
_diffrn_source_power 1.5
_diffrn_source_voltage 50.0
_exptl_absorpt_coefficient_mu 1.161
_exptl_absorpt_correction_T_max 0.7459
_exptl_absorpt_correction_T_min 0.6513
_exptl_absorpt_correction_type multi-scan
_exptl_crystal_colour 'clear light yellow'
_exptl_crystal_colour_lustre clear
_exptl_crystal_colour_modifier light
_exptl_crystal_colour_primary yellow
_exptl_crystal_density_diffrn 1.761
_exptl_crystal_description prism
_exptl_crystal_F_000 555.922
_exptl_crystal_size_max 0.852
_exptl_crystal_size_mid 0.542
_exptl_crystal_size_min 0.095
_refine_diff_density_max 0.7224
_refine_diff_density_min -0.4106
_refine_diff_density_rms 0.0970
_refine_ls_d_res_high 0.7182
_refine_ls_d_res_low 7.2600
_refine_ls_goodness_of_fit_ref 1.0543
_refine_ls_hydrogen_treatment constr
_refine_ls_matrix_type full
_refine_ls_number_constraints 15
_refine_ls_number_parameters 154
_refine_ls_number_reflns 3075
_refine_ls_number_restraints 0
_refine_ls_restrained_S_all 1.0543
_refine_ls_R_factor_all 0.0337
_refine_ls_R_factor_gt 0.0300
_refine_ls_shift/su_max 0.0001
_refine_ls_shift/su_mean 0.0000
_refine_ls_structure_factor_coef Fsqd
_refine_ls_weighting_details 'w=1/[\s^2^(Fo^2^)+(0.0272P)^2^+1.7621P] where P=(Fo^2^+2Fc^2^)/3'
_refine_ls_weighting_scheme calc
_refine_ls_wR_factor_gt 0.0761
_refine_ls_wR_factor_ref 0.0786
_reflns_Friedel_coverage 0.0
_reflns_limit_h_max 9
_reflns_limit_h_min -9
_reflns_limit_k_max 14
_reflns_limit_k_min 0
_reflns_limit_l_max 20
_reflns_limit_l_min 0
_reflns_number_gt 2802
_reflns_number_total 3075
_reflns_threshold_expression I>=2u(I)
_cod_data_source_file d0ra05756h2.cif
_cod_data_source_block MM_II_011120_FeL10_0m
_cod_depositor_comments 'Adding full bibliography for 7241133--7241138.cif.'
_cod_database_code 7241137
_olex2_refinement_description
;
1. Fixed Uiso
 At 1.2 times of:
  All C(H) groups, All C(H,H) groups, All N(H) groups
2.a Ternary CH refined with riding coordinates:
 N2(H2), N3(H3)
2.b Secondary CH2 refined with riding coordinates:
 C4(H4a,H4b), C3(H3a,H3b), C2(H2a,H2b)
2.c Aromatic/amide H refined with riding coordinates:
 C11(H11)
;
_olex2_submission_special_instructions 'No special instructions were received'

loop_
_space_group_symop_id
_space_group_symop_operation_xyz
1 x,y,z
2 -x,y+1/2,-z
3 -x,-y,-z
4 x,-y-1/2,z

loop_
_atom_site_label
_atom_site_type_symbol
_atom_site_fract_x
_atom_site_fract_y
_atom_site_fract_z
_atom_site_U_iso_or_equiv
_atom_site_adp_type
_atom_site_occupancy
_atom_site_site_symmetry_order
_atom_site_refinement_flags_posn
_atom_site_refinement_flags_adp
_atom_site_refinement_flags_occupancy
Fe01 Fe 0.06523(5) 0.25 0.16402(2) 0.01139(8) Uani 1.000000 2 S T P
Cl1 Cl -0.13676(8) 0.25 0.03186(4) 0.01495(11) Uani 1.000000 2 S T P
S1 S 0.13317(9) 0.25 0.82627(4) 0.01391(12) Uani 1.000000 2 S T P
Cl2 Cl -0.15156(9) 0.25 0.26723(4) 0.02301(14) Uani 1.000000 2 S T P
F5 F 0.4660(3) 0.25 0.76169(14) 0.0291(4) Uani 1.000000 2 S T P
O2 O -0.0634(3) 0.25 0.78078(14) 0.0212(4) Uani 1.000000 2 S T P
O1 O 0.19379(19) 0.36874(13) 0.87526(9) 0.0203(3) Uani 1.000000 1 . . .
F4 F 0.2396(2) 0.14478(14) 0.67781(9) 0.0384(3) Uani 1.000000 1 . . .
F2 F 0.6339(3) 0.25 0.58963(13) 0.0489(6) Uani 1.000000 2 S T P
N4 N 0.2836(3) 0.25 0.28054(14) 0.0131(4) Uani 1.000000 2 S T P
F3 F 0.8283(2) 0.35421(16) 0.51624(11) 0.0489(4) Uani 1.000000 1 . . .
N2 N 0.3109(3) 0.25 0.08416(14) 0.0128(4) Uani 1.000000 2 S T P
H2 H 0.2580(3) 0.25 0.02240(14) 0.0154(4) Uiso 1.000000 2 RS T P
N3 N 0.1526(2) 0.45211(14) 0.17734(10) 0.0146(3) Uani 1.000000 1 . . .
H3 H 0.0416(2) 0.50314(14) 0.16545(10) 0.0175(3) Uiso 1.000000 1 R . .
C1 C 0.3476(2) 0.36408(16) 0.31658(11) 0.0142(3) Uani 1.000000 1 . . .
C4 C 0.4227(2) 0.37210(16) 0.09992(12) 0.0153(3) Uani 1.000000 1 . . .
H4a H 0.5130(2) 0.36659(16) 0.15805(12) 0.0183(4) Uiso 1.000000 1 R . .
H4b H 0.4990(2) 0.38795(16) 0.04870(12) 0.0183(4) Uiso 1.000000 1 R . .
C11 C 0.4907(2) 0.36787(18) 0.39255(12) 0.0166(3) Uani 1.000000 1 . . .
H11 H 0.5380(2) 0.44845(18) 0.41846(12) 0.0199(4) Uiso 1.000000 1 R . .
C3 C 0.2783(3) 0.48126(16) 0.10535(12) 0.0165(3) Uani 1.000000 1 . . .
H3a H 0.1971(3) 0.49159(16) 0.04492(12) 0.0198(4) Uiso 1.000000 1 R . .
H3b H 0.3485(3) 0.56408(16) 0.12028(12) 0.0198(4) Uiso 1.000000 1 R . .
C10 C 0.5624(4) 0.25 0.42930(17) 0.0169(5) Uani 1.000000 2 S T P
C2 C 0.2455(3) 0.48157(17) 0.27238(12) 0.0173(3) Uani 1.000000 1 . . .
H2a H 0.3399(3) 0.55332(17) 0.27047(12) 0.0208(4) Uiso 1.000000 1 R . .
H2b H 0.1456(3) 0.51086(17) 0.30988(12) 0.0208(4) Uiso 1.000000 1 R . .
C12 C 0.7154(4) 0.25 0.51320(19) 0.0229(5) Uani 1.000000 2 S T P
C13 C 0.2770(4) 0.25 0.73091(19) 0.0216(5) Uani 1.000000 2 S T P

loop_
_atom_site_aniso_label
_atom_site_aniso_U_11
_atom_site_aniso_U_22
_atom_site_aniso_U_33
_atom_site_aniso_U_12
_atom_site_aniso_U_13
_atom_site_aniso_U_23
Fe01 0.01024(15) 0.00960(15) 0.01423(16) -0.000000 0.00126(11) 0.000000
Cl1 0.0129(2) 0.0147(2) 0.0166(2) -0.000000 -0.00050(18) 0.000000
S1 0.0147(3) 0.0089(2) 0.0179(3) -0.000000 0.0016(2) 0.000000
Cl2 0.0154(3) 0.0358(4) 0.0186(3) -0.000000 0.0051(2) 0.000000
F5 0.0224(8) 0.0250(9) 0.0426(10) -0.000000 0.0141(7) 0.000000
O2 0.0177(9) 0.0157(8) 0.0288(10) -0.000000 -0.0021(7) 0.000000
O1 0.0200(6) 0.0143(6) 0.0261(6) -0.0008(5) 0.0015(5) -0.0064(5)
F4 0.0494(8) 0.0351(8) 0.0332(7) -0.0050(6) 0.0148(6) -0.0184(6)
F2 0.0439(12) 0.0854(18) 0.0159(8) -0.000000 -0.0015(8) 0.000000
N4 0.0142(9) 0.0110(9) 0.0144(9) -0.000000 0.0024(7) 0.000000
F3 0.0473(9) 0.0448(9) 0.0458(8) -0.0217(7) -0.0262(7) 0.0119(7)
N2 0.0116(9) 0.0101(8) 0.0166(9) -0.000000 0.0015(7) 0.000000
N3 0.0167(7) 0.0103(6) 0.0162(6) 0.0021(5) 0.0000(5) -0.0008(5)
C1 0.0160(7) 0.0117(7) 0.0154(7) -0.0003(6) 0.0035(6) -0.0013(6)
C4 0.0129(7) 0.0124(7) 0.0208(8) -0.0020(6) 0.0029(6) 0.0016(6)
C11 0.0180(8) 0.0154(7) 0.0161(7) -0.0010(6) 0.0014(6) -0.0030(6)
C3 0.0193(8) 0.0099(7) 0.0201(8) -0.0003(6) 0.0020(6) 0.0030(6)
C10 0.0172(11) 0.0204(12) 0.0128(10) -0.000000 0.0007(8) 0.000000
C2 0.0221(8) 0.0097(7) 0.0190(8) 0.0020(6) -0.0015(6) -0.0029(6)
C12 0.0228(13) 0.0224(13) 0.0215(12) -0.000000 -0.0040(10) 0.000000
C13 0.0264(13) 0.0173(12) 0.0221(12) -0.000000 0.0070(10) 0.000000

loop_
_atom_type_symbol
_atom_type_scat_dispersion_real
_atom_type_scat_dispersion_imag
_atom_type_scat_Cromer_Mann_a1
_atom_type_scat_Cromer_Mann_a2
_atom_type_scat_Cromer_Mann_a3
_atom_type_scat_Cromer_Mann_a4
_atom_type_scat_Cromer_Mann_b1
_atom_type_scat_Cromer_Mann_b2
_atom_type_scat_Cromer_Mann_b3
_atom_type_scat_Cromer_Mann_b4
_atom_type_scat_Cromer_Mann_c
_atom_type_scat_source
_atom_type_scat_dispersion_source
C 0.00347 0.00161 2.31000 1.02000 1.58860 0.86500 20.84390 10.20750 0.56870 51.65120 0.215599998832 'International Tables Volume C Table 6.1.1.4 (pp. 500-502)' 'Henke, Gullikson and Davis, At. Data and Nucl. Data Tables, 1993, 54, 2'
Cl 0.14873 0.16029 11.46040 7.19640 6.25560 1.64550 0.01040 1.16620 18.51940 47.77840 -9.55739974976 'International Tables Volume C Table 6.1.1.4 (pp. 500-502)' 'Henke, Gullikson and Davis, At. Data and Nucl. Data Tables, 1993, 54, 2'
H 0.00000 0.00000 0.49300 0.32291 0.14019 0.04081 10.51090 26.12570 3.14236 57.79970 0.0030380000826 'International Tables Volume C Table 6.1.1.4 (pp. 500-502)' 'Henke, Gullikson and Davis, At. Data and Nucl. Data Tables, 1993, 54, 2'
F 0.01794 0.01033 3.53920 2.64120 1.51700 1.02430 10.28250 4.29440 0.26150 26.14760 0.277599990368 'International Tables Volume C Table 6.1.1.4 (pp. 500-502)' 'Henke, Gullikson and Davis, At. Data and Nucl. Data Tables, 1993, 54, 2'
O 0.01158 0.00611 3.04850 2.28680 1.54630 0.86700 13.27710 5.70110 0.32390 32.90890 0.250800013542 'International Tables Volume C Table 6.1.1.4 (pp. 500-502)' 'Henke, Gullikson and Davis, At. Data and Nucl. Data Tables, 1993, 54, 2'
N 0.00653 0.00323 12.21260 3.13220 2.01250 1.16630 0.00570 9.89330 28.99750 0.58260 -11.5290002823 'International Tables Volume C Table 6.1.1.4 (pp. 500-502)' 'Henke, Gullikson and Davis, At. Data and Nucl. Data Tables, 1993, 54, 2'
S 0.12424 0.12443 6.90530 5.20340 1.43790 1.58630 1.46790 22.21510 0.25360 56.17200 0.866900026798 'International Tables Volume C Table 6.1.1.4 (pp. 500-502)' 'Henke, Gullikson and Davis, At. Data and Nucl. Data Tables, 1993, 54, 2'
Fe 0.35822 0.84933 11.76950 7.35730 3.52220 2.30450 4.76110 0.30720 15.35350 76.88050 1.03690004349 'International Tables Volume C Table 6.1.1.4 (pp. 500-502)' 'Henke, Gullikson and Davis, At. Data and Nucl. Data Tables, 1993, 54, 2'

loop_
_geom_angle_atom_site_label_1
_geom_angle_atom_site_label_2
_geom_angle_atom_site_label_3
_geom_angle
_geom_angle_site_symmetry_1
_geom_angle_site_symmetry_3
_geom_angle_publ_flag
Cl2 Fe01 Cl1 100.34(3) . . ?
N4 Fe01 Cl1 173.51(6) . . ?
N4 Fe01 Cl2 86.15(6) . . ?
N2 Fe01 Cl1 89.01(6) . . ?
N2 Fe01 Cl2 170.65(6) . . ?
N2 Fe01 N4 84.50(8) . . ?
N3 Fe01 Cl1 102.40(4) . . ?
N3 Fe01 Cl1 102.40(4) 4_565 . ?
N3 Fe01 Cl2 98.25(4) . . ?
N3 Fe01 Cl2 98.25(4) 4_565 . ?
N3 Fe01 N4 76.45(4) . . ?
N3 Fe01 N4 76.45(4) 4_565 . ?
N3 Fe01 N2 79.55(4) . . ?
N3 Fe01 N2 79.55(4) 4_565 . ?
N3 Fe01 N3 147.07(8) . 4_565 ?
O1 S1 O2 115.15(7) . . ?
O1 S1 O2 115.15(7) 4_565 . ?
O1 S1 O1 114.61(11) . 4_565 ?
C13 S1 O2 103.36(13) . . ?
C13 S1 O1 103.07(8) . 4_565 ?
C13 S1 O1 103.07(8) . . ?
C1 N4 Fe01 118.78(10) 4_565 . ?
C1 N4 Fe01 118.78(10) . . ?
C1 N4 C1 122.4(2) . 4_565 ?
H2 N2 Fe01 106.47(5) . . ?
C4 N2 Fe01 110.38(10) . . ?
C4 N2 Fe01 110.38(10) 4_565 . ?
C4 N2 H2 106.47(10) 4_565 . ?
C4 N2 H2 106.47(10) . . ?
C4 N2 C4 116.10(18) . 4_565 ?
H3 N3 Fe01 107.87(4) . 4_565 ?
C3 N3 Fe01 108.28(10) . 4_565 ?
C3 N3 H3 107.87(8) . . ?
C2 N3 Fe01 111.19(10) . 4_565 ?
C2 N3 H3 107.87(9) . . ?
C2 N3 C3 113.56(14) . . ?
C11 C1 N4 120.38(16) . 4_565 ?
C2 C1 N4 114.83(15) . 4_565 ?
C2 C1 C11 124.69(15) . . ?
H4a C4 N2 110.27(10) . 4_565 ?
H4b C4 N2 110.27(10) . 4_565 ?
H4b C4 H4a 108.5 . . ?
C3 C4 N2 107.23(13) . 4_565 ?
C3 C4 H4a 110.27(9) . . ?
C3 C4 H4b 110.27(9) . . ?
H11 C11 C1 121.08(10) . . ?
C10 C11 C1 117.84(17) 4_565 . ?
C10 C11 H11 121.08(11) 4_565 . ?
C4 C3 N3 110.27(13) . . ?
H3a C3 N3 109.60(9) . . ?
H3a C3 C4 109.60(9) . . ?
H3b C3 N3 109.60(9) . . ?
H3b C3 C4 109.60(9) . . ?
H3b C3 H3a 108.1 . . ?
C11 C10 C11 121.1(2) . 4_565 ?
C12 C10 C11 119.42(11) . 4_565 ?
C12 C10 C11 119.42(11) . . ?
C1 C2 N3 111.22(13) . . ?
H2a C2 N3 109.39(9) . . ?
H2a C2 C1 109.39(9) . . ?
H2b C2 N3 109.39(9) . . ?
H2b C2 C1 109.39(9) . . ?
H2b C2 H2a 108.0 . . ?
F3 C12 F2 107.00(17) 4_565 . ?
F3 C12 F2 107.00(17) . . ?
F3 C12 F3 107.7(3) . 4_565 ?
C10 C12 F2 110.6(2) . . ?
C10 C12 F3 112.14(15) . 4_565 ?
C10 C12 F3 112.14(15) . . ?
F5 C13 S1 111.08(19) . . ?
F4 C13 S1 111.21(14) . . ?
F4 C13 S1 111.21(14) 4_565 . ?
F4 C13 F5 107.66(16) . . ?
F4 C13 F5 107.66(16) 4_565 . ?
F4 C13 F4 107.9(2) 4_565 . ?

loop_
_geom_bond_atom_site_label_1
_geom_bond_atom_site_label_2
_geom_bond_distance
_geom_bond_site_symmetry_2
_geom_bond_publ_flag
Fe01 Cl1 2.2347(6) . ?
Fe01 Cl2 2.2765(7) . ?
Fe01 N4 2.128(2) . ?
Fe01 N2 2.199(2) . ?
Fe01 N3 2.1628(14) 4_565 ?
Fe01 N3 2.1628(14) . ?
S1 O2 1.4396(19) . ?
S1 O1 1.4480(13) 4_565 ?
S1 O1 1.4480(13) . ?
S1 C13 1.826(3) . ?
F5 C13 1.332(3) . ?
F4 C13 1.336(2) . ?
F2 C12 1.322(3) . ?
N4 C1 1.3359(19) 4_565 ?
N4 C1 1.3359(19) . ?
F3 C12 1.325(2) 4_565 ?
N2 H2 0.9300 . ?
N2 C4 1.4768(19) 4_565 ?
N2 C4 1.4768(19) . ?
N3 H3 0.9300 . ?
N3 C3 1.490(2) . ?
N3 C2 1.486(2) . ?
C1 C11 1.391(2) . ?
C1 C2 1.501(2) . ?
C4 H4a 0.9900 . ?
C4 H4b 0.9900 . ?
C4 C3 1.514(2) . ?
C11 H11 0.9500 . ?
C11 C10 1.389(2) 4_565 ?
C3 H3a 0.9900 . ?
C3 H3b 0.9900 . ?
C10 C12 1.514(4) . ?
C2 H2a 0.9900 . ?
C2 H2b 0.9900 . ?
